data_2103376
loop_
_publ_author_name
'Marsh, Richard E.'

_publ_section_title
;
 The space groups of point group <i>C</i>~3~: some corrections, some
 comments
;
_journal_issue 5
_journal_name_full 'Acta Crystallographica Section B'
_journal_page_first 893
_journal_page_last 899
_journal_paper_doi 10.1107/S0108768102011758
_journal_volume 58
_journal_year 2002
_chemical_formula_moiety 'C56 H40 N4 O8 Zn2, H2 O'
_chemical_formula_sum 'C56 H42 N4 O9 Zn2'
_symmetry_cell_setting trigonal
_symmetry_space_group_name_H-M 'P 32 2 1'
_cell_angle_alpha 90.00
_cell_angle_beta 90.00
_cell_angle_gamma 120.00
_cell_formula_units_Z 3
_cell_length_a 9.865
_cell_length_b 9.865
_cell_length_c 44.179
_cell_volume 3723.409
_cod_data_source_file bk0117.cif
_cod_data_source_block WIXJIW
_cod_depositor_comments
;
 Adding the _cell_formula_units_Z and _chemical_formula_moiety data items
 after consulting the original publication.

 Antanas Vaitkus,
 2017-08-03
;
_cod_database_code 2103376

loop_
_atom_site_label
_atom_site_fract_x
_atom_site_fract_y
_atom_site_fract_z
Zn1 0.0 -0.15425 0.33333
Zn2 -0.04848 -0.04848 0.5
O1 -0.0436 -0.3498 0.29870
O2 0.1472 -0.1110 0.29628
O5 -0.2219 -0.1150 0.47146
O6 -0.0588 0.1093 0.44814
O9 -0.6392 0.0 0.66670
N1 0.8418 -0.1538 0.18678
N3 -0.1546 -0.1014 0.31162
C1 0.0735 -0.2492 0.28570
C2 0.1275 -0.2840 0.25669
C3 0.0638 -0.4366 0.24641
C4 0.1150 -0.4684 0.21982
C5 0.2292 -0.3491 0.20252
C6 0.2927 -0.1982 0.21295
C7 0.2438 -0.1652 0.23994
C8 0.2773 -0.3820 0.17268
C9 0.4192 -0.3556 0.16506
C10 0.5562 -0.3014 0.18414
C11 0.5522 -0.3486 0.21373
C12 0.6910 -0.3010 0.22906
C13 0.8337 -0.2046 0.21534
C14 0.7040 -0.2043 0.17200
C29 -0.1844 -0.0124 0.44991
C30 -0.3083 -0.0597 0.42567
C31 -0.4492 -0.1986 0.42602
C32 -0.5498 -0.2420 0.40150
C33 -0.5108 -0.1482 0.37590
C34 -0.3776 -0.0044 0.37656
C35 -0.2726 0.0436 0.40145
C36 -0.6116 -0.2025 0.34935
C37 -0.5670 -0.1890 0.32010
C38 -0.4066 -0.1214 0.30840
C39 -0.3578 -0.0276 0.28285
C40 -0.2060 0.0334 0.27286
C41 -0.1070 -0.0050 0.28740
C42 -0.3006 -0.1566 0.32150
